data_2223874
loop_
_publ_author_name
'Saravanan, B.'
'Dhayalan, V.'
'Mohanakrishnan, A. K.'
'Chakkaravarthi, G.'
'Manivannan, V.'

_publ_section_title
;
 (2-Methyl-1-phenylsulfonyl-1<i>H</i>-indol-3-yl)phenylmethyl acetate
;
_journal_coeditor_code IS2478
_journal_issue 11
_journal_name_full 'Acta Crystallographica Section E'
_journal_page_first o2906
_journal_paper_doi 10.1107/S1600536809044365
_journal_volume 65
_journal_year 2009
_chemical_formula_iupac 'C24 H21 N O4 S'
_chemical_formula_moiety 'C24 H21 N O4 S'
_chemical_formula_sum 'C24 H21 N O4 S'
_chemical_formula_weight 419.48
_chemical_name_systematic
;
(2-Methyl-1-phenylsulfonyl-1<i>H</i>-indol-3-yl)phenylmethyl acetate
;
_space_group_IT_number 14
_symmetry_cell_setting monoclinic
_symmetry_space_group_name_Hall '-P 2yn'
_symmetry_space_group_name_H-M 'P 1 21/n 1'
_atom_sites_solution_hydrogens geom
_atom_sites_solution_primary direct
_atom_sites_solution_secondary difmap
_audit_creation_method SHELXL-97
_cell_angle_alpha 90.00
_cell_angle_beta 108.086(2)
_cell_angle_gamma 90.00
_cell_formula_units_Z 4
_cell_length_a 14.3655(6)
_cell_length_b 8.3432(4)
_cell_length_c 18.6261(8)
_cell_measurement_reflns_used 6715
_cell_measurement_temperature 295(2)
_cell_measurement_theta_max 25.31
_cell_measurement_theta_min 2.32
_cell_volume 2122.12(16)
_computing_cell_refinement 'SAINT (Bruker, 2004)'
_computing_data_collection 'APEX2 (Bruker, 2004)'
_computing_data_reduction 'SAINT (Bruker, 2004)'
_computing_molecular_graphics 'PLATON (Spek, 2009)'
_computing_publication_material 'SHELXL97 (Sheldrick, 2008)'
_computing_structure_refinement 'SHELXL97 (Sheldrick, 2008)'
_computing_structure_solution 'SHELXS97 (Sheldrick, 2008)'
_diffrn_ambient_temperature 295(2)
_diffrn_measured_fraction_theta_full 0.990
_diffrn_measured_fraction_theta_max 0.977
_diffrn_measurement_device_type 'Bruker Kappa APEXII'
_diffrn_measurement_method '\w and \f'
_diffrn_radiation_monochromator graphite
_diffrn_radiation_source 'fine-focus sealed tube'
_diffrn_radiation_type MoK\a
_diffrn_radiation_wavelength 0.71073
_diffrn_reflns_av_R_equivalents 0.0430
_diffrn_reflns_av_sigmaI/netI 0.0353
_diffrn_reflns_limit_h_max 18
_diffrn_reflns_limit_h_min -18
_diffrn_reflns_limit_k_max 10
_diffrn_reflns_limit_k_min -9
_diffrn_reflns_limit_l_max 24
_diffrn_reflns_limit_l_min -23
_diffrn_reflns_number 23327
_diffrn_reflns_theta_full 25.00
_diffrn_reflns_theta_max 27.37
_diffrn_reflns_theta_min 2.15
_diffrn_standards_interval_time 0
_diffrn_standards_number 0
_exptl_absorpt_coefficient_mu 0.183
_exptl_absorpt_correction_T_max 0.9678
_exptl_absorpt_correction_T_min 0.9506
_exptl_absorpt_correction_type multi-scan
_exptl_absorpt_process_details '(<i>SADABS</i>; Sheldrick, 1996)'
_exptl_crystal_colour colourless
_exptl_crystal_density_diffrn 1.313
_exptl_crystal_density_method 'not measured'
_exptl_crystal_description block
_exptl_crystal_F_000 880
_exptl_crystal_size_max 0.28
_exptl_crystal_size_mid 0.24
_exptl_crystal_size_min 0.18
_refine_diff_density_max 0.261
_refine_diff_density_min -0.351
_refine_ls_extinction_method none
_refine_ls_goodness_of_fit_ref 1.009
_refine_ls_hydrogen_treatment constr
_refine_ls_matrix_type full
_refine_ls_number_parameters 273
_refine_ls_number_reflns 4712
_refine_ls_number_restraints 2
_refine_ls_restrained_S_all 1.010
_refine_ls_R_factor_all 0.0853
_refine_ls_R_factor_gt 0.0474
_refine_ls_shift/su_max 0.000
_refine_ls_shift/su_mean 0.000
_refine_ls_structure_factor_coef Fsqd
_refine_ls_weighting_details 'calc w=1/[\s^2^(Fo^2^)+(0.0657P)^2^+0.8170P] where P=(Fo^2^+2Fc^2^)/3'
_refine_ls_weighting_scheme calc
_refine_ls_wR_factor_gt 0.1181
_refine_ls_wR_factor_ref 0.1456
_reflns_number_gt 3030
_reflns_number_total 4712
_reflns_threshold_expression I>2\s(I)
_cod_data_source_file is2478.cif
_cod_data_source_block I
_cod_depositor_comments
;
The following automatic conversions were performed:
'_symmetry_cell_setting' value 'Monoclinic' changed to 'monoclinic'
according to '/home/saulius/struct/CIF-dictionaries/cif_core.dic'
dictionary named 'cif_core.dic' version 2.4.1 from
2010-06-29.

'_geom_hbond_publ_flag' value 'Y' changed to 'y' according to
'/home/saulius/struct/CIF-dictionaries/cif_core.dic' dictionary named
'cif_core.dic' version 2.4.1 from 2010-06-29 (3 times).

Automatic conversion script
Id: cif_fix_enum 1527 2010-12-29 10:47:43Z saulius 

The following automatic conversions were performed:

'_symmetry_cell_setting' value 'Monoclinic' changed to 'monoclinic'
according to /home/saulius/struct/CIF-dictionaries/cif_core.dic
dictionary named 'cif_core.dic' version 2.4.1 from
2010-06-29.

'_geom_hbond_publ_flag' value 'Y' changed to 'y'
according to /home/saulius/struct/CIF-dictionaries/cif_core.dic
dictionary named 'cif_core.dic' version 2.4.1 from 2010-06-29 (3
times).

Automatic conversion script
Id: cif_fix_values 1715 2011-07-08 13:25:40Z adriana 
;
_cod_original_sg_symbol_H-M ' P 21/n'
_cod_database_code 2223874
_cod_database_fobs_code 2223874

loop_
_symmetry_equiv_pos_as_xyz
'x, y, z'
'-x+1/2, y+1/2, -z+1/2'
'-x, -y, -z'
'x-1/2, -y-1/2, z-1/2'

loop_
_atom_site_type_symbol
_atom_site_label
_atom_site_fract_x
_atom_site_fract_y
_atom_site_fract_z
_atom_site_U_iso_or_equiv
_atom_site_adp_type
_atom_site_calc_flag
_atom_site_refinement_flags
_atom_site_occupancy
_atom_site_disorder_assembly
_atom_site_disorder_group
C C1 0.39968(15) 0.2073(3) 0.58199(12) 0.0515(5) Uani d . 1 . .
C C2 0.49717(19) 0.1911(4) 0.58978(19) 0.0807(8) Uani d . 1 . .
H H2 0.5361 0.2802 0.5897 0.097 Uiso calc R 1 . .
C C3 0.5362(2) 0.0363(4) 0.5978(2) 0.0976(10) Uani d U 1 . .
H H3 0.6024 0.0216 0.6039 0.117 Uiso calc R 1 . .
C C4 0.4786(2) -0.0927(4) 0.59684(17) 0.0836(8) Uani d U 1 . .
H H4 0.5056 -0.1949 0.6014 0.100 Uiso calc R 1 . .
C C5 0.3827(2) -0.0755(3) 0.58934(16) 0.0741(7) Uani d . 1 . .
H H5 0.3439 -0.1652 0.5885 0.089 Uiso calc R 1 . .
C C6 0.34286(18) 0.0747(3) 0.58297(14) 0.0645(7) Uani d . 1 . .
H H6 0.2772 0.0875 0.5793 0.077 Uiso calc R 1 . .
C C7 0.15867(14) 0.3154(3) 0.49542(11) 0.0430(5) Uani d . 1 . .
C C8 0.11839(14) 0.2508(2) 0.42695(11) 0.0416(5) Uani d . 1 . .
C C9 0.18128(14) 0.2795(3) 0.38139(11) 0.0448(5) Uani d . 1 . .
C C10 0.17326(19) 0.2446(3) 0.30680(13) 0.0623(6) Uani d . 1 . .
H H10 0.1193 0.1894 0.2762 0.075 Uiso calc R 1 . .
C C11 0.2471(2) 0.2937(4) 0.27933(16) 0.0780(8) Uani d . 1 . .
H H11 0.2429 0.2711 0.2295 0.094 Uiso calc R 1 . .
C C12 0.3271(2) 0.3760(4) 0.32454(18) 0.0768(8) Uani d . 1 . .
H H12 0.3758 0.4084 0.3044 0.092 Uiso calc R 1 . .
C C13 0.33684(17) 0.4113(3) 0.39800(16) 0.0624(7) Uani d . 1 . .
H H13 0.3913 0.4662 0.4283 0.075 Uiso calc R 1 . .
C C14 0.26243(14) 0.3622(2) 0.42576(12) 0.0450(5) Uani d . 1 . .
C C15 0.11753(18) 0.3291(4) 0.55899(14) 0.0671(7) Uani d . 1 . .
H H15A 0.0505 0.2942 0.5427 0.101 Uiso calc R 1 . .
H H15B 0.1207 0.4388 0.5752 0.101 Uiso calc R 1 . .
H H15C 0.1547 0.2633 0.6002 0.101 Uiso calc R 1 . .
C C16 0.02422(14) 0.1601(3) 0.40188(11) 0.0441(5) Uani d . 1 . .
H H16 -0.0023 0.1524 0.4443 0.053 Uiso calc R 1 . .
C C17 0.03687(14) -0.0071(3) 0.37520(12) 0.0462(5) Uani d . 1 . .
C C18 0.10644(19) -0.1056(3) 0.42217(16) 0.0698(7) Uani d . 1 . .
H H18 0.1445 -0.0681 0.4691 0.084 Uiso calc R 1 . .
C C19 0.1201(2) -0.2590(4) 0.4002(2) 0.0888(10) Uani d . 1 . .
H H19 0.1675 -0.3240 0.4324 0.107 Uiso calc R 1 . .
C C20 0.0652(3) -0.3164(4) 0.3322(2) 0.0871(9) Uani d . 1 . .
H H20 0.0751 -0.4199 0.3175 0.105 Uiso calc R 1 . .
C C21 -0.0047(2) -0.2208(4) 0.28573(17) 0.0763(8) Uani d . 1 . .
H H21 -0.0434 -0.2600 0.2393 0.092 Uiso calc R 1 . .
C C22 -0.01860(17) -0.0670(3) 0.30661(13) 0.0570(6) Uani d . 1 . .
H H22 -0.0661 -0.0028 0.2740 0.068 Uiso calc R 1 . .
C C23 -0.13810(17) 0.2461(4) 0.33675(15) 0.0638(7) Uani d . 1 . .
C C24 -0.1970(2) 0.3458(4) 0.27301(16) 0.0905(10) Uani d . 1 . .
H H24A -0.2652 0.3353 0.2684 0.136 Uiso calc R 1 . .
H H24B -0.1863 0.3107 0.2271 0.136 Uiso calc R 1 . .
H H24C -0.1777 0.4559 0.2822 0.136 Uiso calc R 1 . .
N N1 0.24997(11) 0.3880(2) 0.49744(10) 0.0460(4) Uani d . 1 . .
O O1 0.41254(12) 0.5105(2) 0.55926(11) 0.0776(6) Uani d . 1 . .
O O2 0.31180(12) 0.4240(2) 0.63643(10) 0.0722(5) Uani d U 1 . .
O O3 -0.04306(10) 0.25213(18) 0.34207(8) 0.0521(4) Uani d . 1 . .
O O4 -0.16788(13) 0.1681(4) 0.37807(14) 0.1077(8) Uani d . 1 . .
S S1 0.34717(4) 0.39792(7) 0.57453(3) 0.0550(2) Uani d U 1 . .

loop_
_atom_site_aniso_label
_atom_site_aniso_U_11
_atom_site_aniso_U_22
_atom_site_aniso_U_33
_atom_site_aniso_U_12
_atom_site_aniso_U_13
_atom_site_aniso_U_23
C1 0.0450(12) 0.0497(13) 0.0509(12) 0.0019(10) 0.0020(9) 0.0002(10)
C2 0.0482(14) 0.0716(19) 0.117(2) 0.0010(13) 0.0178(15) 0.0069(16)
C3 0.0590(17) 0.089(2) 0.143(3) 0.0230(13) 0.0295(18) 0.018(2)
C4 0.091(2) 0.0648(18) 0.093(2) 0.0246(12) 0.0245(17) 0.0178(15)
C5 0.0770(18) 0.0534(16) 0.0851(19) 0.0061(13) 0.0152(15) 0.0120(13)
C6 0.0546(14) 0.0528(15) 0.0786(17) 0.0003(11) 0.0098(12) 0.0062(12)
C7 0.0348(10) 0.0437(12) 0.0481(11) 0.0009(8) 0.0095(8) -0.0012(9)
C8 0.0350(10) 0.0425(11) 0.0461(11) 0.0017(8) 0.0110(8) 0.0030(8)
C9 0.0403(11) 0.0432(12) 0.0510(12) 0.0054(9) 0.0142(9) 0.0070(9)
C10 0.0609(14) 0.0761(18) 0.0529(13) 0.0012(12) 0.0222(11) 0.0023(12)
C11 0.0809(19) 0.101(2) 0.0631(15) 0.0118(17) 0.0387(15) 0.0146(15)
C12 0.0630(17) 0.089(2) 0.093(2) 0.0123(15) 0.0453(16) 0.0327(17)
C13 0.0435(12) 0.0586(16) 0.0878(18) 0.0013(10) 0.0243(12) 0.0209(13)
C14 0.0359(10) 0.0392(12) 0.0596(13) 0.0060(8) 0.0146(9) 0.0117(9)
C15 0.0537(14) 0.091(2) 0.0574(14) -0.0115(13) 0.0185(11) -0.0183(13)
C16 0.0354(10) 0.0514(13) 0.0408(10) -0.0007(9) 0.0050(8) 0.0027(9)
C17 0.0374(10) 0.0471(13) 0.0515(12) -0.0045(9) 0.0102(9) 0.0053(9)
C18 0.0609(15) 0.0552(16) 0.0789(17) 0.0024(12) 0.0009(13) 0.0109(13)
C19 0.082(2) 0.0535(18) 0.121(3) 0.0137(15) 0.0171(19) 0.0200(17)
C20 0.103(2) 0.0510(17) 0.120(3) 0.0054(17) 0.052(2) -0.0065(17)
C21 0.089(2) 0.0676(19) 0.0777(18) -0.0066(16) 0.0334(16) -0.0204(15)
C22 0.0571(13) 0.0588(15) 0.0527(13) 0.0017(11) 0.0135(11) -0.0047(11)
C23 0.0402(12) 0.0856(19) 0.0601(14) 0.0121(12) 0.0077(11) -0.0171(13)
C24 0.0653(17) 0.114(3) 0.0726(17) 0.0443(17) -0.0071(14) -0.0203(16)
N1 0.0352(9) 0.0430(10) 0.0556(10) -0.0032(7) 0.0082(7) -0.0001(8)
O1 0.0533(10) 0.0505(11) 0.1134(15) -0.0194(8) 0.0033(9) -0.0008(10)
O2 0.0649(10) 0.0761(12) 0.0635(9) 0.0035(9) 0.0021(7) -0.0289(9)
O3 0.0376(8) 0.0569(10) 0.0549(9) 0.0070(6) 0.0041(6) 0.0029(7)
O4 0.0438(10) 0.180(3) 0.1018(16) 0.0050(13) 0.0256(11) 0.0205(17)
S1 0.0428(3) 0.0439(3) 0.0671(4) -0.0055(2) 0.0009(2) -0.0092(3)

loop_
_atom_type_symbol
_atom_type_description
_atom_type_scat_dispersion_real
_atom_type_scat_dispersion_imag
_atom_type_scat_source
C C 0.0033 0.0016 'International Tables Vol C Tables 4.2.6.8 and 6.1.1.4'
H H 0.0000 0.0000 'International Tables Vol C Tables 4.2.6.8 and 6.1.1.4'
N N 0.0061 0.0033 'International Tables Vol C Tables 4.2.6.8 and 6.1.1.4'
O O 0.0106 0.0060 'International Tables Vol C Tables 4.2.6.8 and 6.1.1.4'
S S 0.1246 0.1234 'International Tables Vol C Tables 4.2.6.8 and 6.1.1.4'

loop_
_geom_angle_atom_site_label_1
_geom_angle_atom_site_label_2
_geom_angle_atom_site_label_3
_geom_angle_site_symmetry_1
_geom_angle_site_symmetry_3
_geom_angle
_geom_angle_publ_flag
C2 C1 C6 . . 120.7(2) ?
C2 C1 S1 . . 120.0(2) ?
C6 C1 S1 . . 119.25(18) ?
C1 C2 C3 . . 117.7(3) ?
C1 C2 H2 . . 121.1 ?
C3 C2 H2 . . 121.1 ?
C4 C3 C2 . . 120.7(3) ?
C4 C3 H3 . . 119.7 ?
C2 C3 H3 . . 119.7 ?
C5 C4 C3 . . 121.1(3) ?
C5 C4 H4 . . 119.4 ?
C3 C4 H4 . . 119.4 ?
C4 C5 C6 . . 119.5(3) ?
C4 C5 H5 . . 120.2 ?
C6 C5 H5 . . 120.2 ?
C5 C6 C1 . . 120.2(2) ?
C5 C6 H6 . . 119.9 ?
C1 C6 H6 . . 119.9 ?
C8 C7 N1 . . 108.42(17) ?
C8 C7 C15 . . 129.05(19) ?
N1 C7 C15 . . 122.29(18) ?
C7 C8 C9 . . 109.27(18) ?
C7 C8 C16 . . 125.70(18) ?
C9 C8 C16 . . 125.02(18) ?
C14 C9 C10 . . 119.6(2) ?
C14 C9 C8 . . 107.29(18) ?
C10 C9 C8 . . 133.1(2) ?
C11 C10 C9 . . 118.4(3) ?
C11 C10 H10 . . 120.8 ?
C9 C10 H10 . . 120.8 ?
C10 C11 C12 . . 121.0(3) ?
C10 C11 H11 . . 119.5 ?
C12 C11 H11 . . 119.5 ?
C13 C12 C11 . . 121.8(2) ?
C13 C12 H12 . . 119.1 ?
C11 C12 H12 . . 119.1 ?
C12 C13 C14 . . 117.4(2) ?
C12 C13 H13 . . 121.3 ?
C14 C13 H13 . . 121.3 ?
C9 C14 C13 . . 121.9(2) ?
C9 C14 N1 . . 107.96(17) ?
C13 C14 N1 . . 130.1(2) ?
C7 C15 H15A . . 109.5 ?
C7 C15 H15B . . 109.5 ?
H15A C15 H15B . . 109.5 ?
C7 C15 H15C . . 109.5 ?
H15A C15 H15C . . 109.5 ?
H15B C15 H15C . . 109.5 ?
O3 C16 C8 . . 107.17(17) ?
O3 C16 C17 . . 110.88(16) ?
C8 C16 C17 . . 112.41(17) ?
O3 C16 H16 . . 108.8 ?
C8 C16 H16 . . 108.8 ?
C17 C16 H16 . . 108.8 ?
C22 C17 C18 . . 118.1(2) ?
C22 C17 C16 . . 123.24(19) ?
C18 C17 C16 . . 118.7(2) ?
C19 C18 C17 . . 120.5(3) ?
C19 C18 H18 . . 119.7 ?
C17 C18 H18 . . 119.7 ?
C20 C19 C18 . . 120.8(3) ?
C20 C19 H19 . . 119.6 ?
C18 C19 H19 . . 119.6 ?
C19 C20 C21 . . 119.2(3) ?
C19 C20 H20 . . 120.4 ?
C21 C20 H20 . . 120.4 ?
C20 C21 C22 . . 120.7(3) ?
C20 C21 H21 . . 119.6 ?
C22 C21 H21 . . 119.6 ?
C21 C22 C17 . . 120.7(2) ?
C21 C22 H22 . . 119.6 ?
C17 C22 H22 . . 119.6 ?
O4 C23 O3 . . 122.6(2) ?
O4 C23 C24 . . 126.7(3) ?
O3 C23 C24 . . 110.7(3) ?
C23 C24 H24A . . 109.5 ?
C23 C24 H24B . . 109.5 ?
H24A C24 H24B . . 109.5 ?
C23 C24 H24C . . 109.5 ?
H24A C24 H24C . . 109.5 ?
H24B C24 H24C . . 109.5 ?
C14 N1 C7 . . 107.05(16) ?
C14 N1 S1 . . 120.16(13) ?
C7 N1 S1 . . 123.97(14) ?
C23 O3 C16 . . 117.29(19) ?
O2 S1 O1 . . 119.30(12) ?
O2 S1 N1 . . 107.07(10) ?
O1 S1 N1 . . 106.87(10) ?
O2 S1 C1 . . 109.33(11) ?
O1 S1 C1 . . 108.81(11) ?
N1 S1 C1 . . 104.41(9) ?

loop_
_geom_bond_atom_site_label_1
_geom_bond_atom_site_label_2
_geom_bond_site_symmetry_2
_geom_bond_distance
_geom_bond_publ_flag
C1 C2 . 1.369(3) ?
C1 C6 . 1.378(3) ?
C1 S1 . 1.747(2) ?
C2 C3 . 1.398(4) ?
C2 H2 . 0.9300 ?
C3 C4 . 1.354(5) ?
C3 H3 . 0.9300 ?
C4 C5 . 1.349(4) ?
C4 H4 . 0.9300 ?
C5 C6 . 1.368(4) ?
C5 H5 . 0.9300 ?
C6 H6 . 0.9300 ?
C7 C8 . 1.339(3) ?
C7 N1 . 1.434(3) ?
C7 C15 . 1.483(3) ?
C8 C9 . 1.438(3) ?
C8 C16 . 1.493(3) ?
C9 C14 . 1.386(3) ?
C9 C10 . 1.389(3) ?
C10 C11 . 1.375(4) ?
C10 H10 . 0.9300 ?
C11 C12 . 1.379(4) ?
C11 H11 . 0.9300 ?
C12 C13 . 1.364(4) ?
C12 H12 . 0.9300 ?
C13 C14 . 1.386(3) ?
C13 H13 . 0.9300 ?
C14 N1 . 1.418(3) ?
C15 H15A . 0.9600 ?
C15 H15B . 0.9600 ?
C15 H15C . 0.9600 ?
C16 O3 . 1.448(2) ?
C16 C17 . 1.510(3) ?
C16 H16 . 0.9800 ?
C17 C22 . 1.373(3) ?
C17 C18 . 1.377(3) ?
C18 C19 . 1.376(4) ?
C18 H18 . 0.9300 ?
C19 C20 . 1.354(5) ?
C19 H19 . 0.9300 ?
C20 C21 . 1.362(4) ?
C20 H20 . 0.9300 ?
C21 C22 . 1.373(4) ?
C21 H21 . 0.9300 ?
C22 H22 . 0.9300 ?
C23 O4 . 1.184(3) ?
C23 O3 . 1.339(3) ?
C23 C24 . 1.481(4) ?
C24 H24A . 0.9600 ?
C24 H24B . 0.9600 ?
C24 H24C . 0.9600 ?
N1 S1 . 1.6653(17) ?
O1 S1 . 1.4181(18) ?
O2 S1 . 1.4137(19) ?

loop_
_geom_hbond_atom_site_label_D
_geom_hbond_atom_site_label_H
_geom_hbond_atom_site_label_A
_geom_hbond_site_symmetry_A
_geom_hbond_distance_DH
_geom_hbond_distance_HA
_geom_hbond_distance_DA
_geom_hbond_angle_DHA
_geom_hbond_publ_flag
C13 H13 O1 . 0.93 2.39 2.977(4) 121 y
C24 H24B O2 4_565 0.96 2.58 3.429(4) 147 y
C15 H15A Cg1 3_556 0.96 2.97 3.590(3) 124 y

loop_
_geom_torsion_atom_site_label_1
_geom_torsion_atom_site_label_2
_geom_torsion_atom_site_label_3
_geom_torsion_atom_site_label_4
_geom_torsion_site_symmetry_1
_geom_torsion_site_symmetry_2
_geom_torsion_site_symmetry_3
_geom_torsion_site_symmetry_4
_geom_torsion
_geom_torsion_publ_flag
C6 C1 C2 C3 . . . . 0.7(4) ?
S1 C1 C2 C3 . . . . 178.1(2) ?
C1 C2 C3 C4 . . . . 0.8(5) ?
C2 C3 C4 C5 . . . . -1.1(5) ?
C3 C4 C5 C6 . . . . -0.3(5) ?
C4 C5 C6 C1 . . . . 1.9(4) ?
C2 C1 C6 C5 . . . . -2.1(4) ?
S1 C1 C6 C5 . . . . -179.5(2) ?
N1 C7 C8 C9 . . . . -0.4(2) ?
C15 C7 C8 C9 . . . . 174.1(2) ?
N1 C7 C8 C16 . . . . 178.36(18) ?
C15 C7 C8 C16 . . . . -7.1(4) ?
C7 C8 C9 C14 . . . . 0.9(2) ?
C16 C8 C9 C14 . . . . -177.81(19) ?
C7 C8 C9 C10 . . . . -177.2(2) ?
C16 C8 C9 C10 . . . . 4.0(4) ?
C14 C9 C10 C11 . . . . 0.1(4) ?
C8 C9 C10 C11 . . . . 178.1(2) ?
C9 C10 C11 C12 . . . . -0.2(4) ?
C10 C11 C12 C13 . . . . 0.4(5) ?
C11 C12 C13 C14 . . . . -0.5(4) ?
C10 C9 C14 C13 . . . . -0.3(3) ?
C8 C9 C14 C13 . . . . -178.72(19) ?
C10 C9 C14 N1 . . . . 177.35(19) ?
C8 C9 C14 N1 . . . . -1.1(2) ?
C12 C13 C14 C9 . . . . 0.4(3) ?
C12 C13 C14 N1 . . . . -176.6(2) ?
C7 C8 C16 O3 . . . . 115.6(2) ?
C9 C8 C16 O3 . . . . -65.9(2) ?
C7 C8 C16 C17 . . . . -122.4(2) ?
C9 C8 C16 C17 . . . . 56.2(3) ?
O3 C16 C17 C22 . . . . -7.9(3) ?
C8 C16 C17 C22 . . . . -127.9(2) ?
O3 C16 C17 C18 . . . . 173.0(2) ?
C8 C16 C17 C18 . . . . 53.1(3) ?
C22 C17 C18 C19 . . . . 0.6(4) ?
C16 C17 C18 C19 . . . . 179.7(2) ?
C17 C18 C19 C20 . . . . -0.3(5) ?
C18 C19 C20 C21 . . . . -0.5(5) ?
C19 C20 C21 C22 . . . . 1.1(5) ?
C20 C21 C22 C17 . . . . -0.8(4) ?
C18 C17 C22 C21 . . . . -0.1(3) ?
C16 C17 C22 C21 . . . . -179.1(2) ?
C9 C14 N1 C7 . . . . 0.9(2) ?
C13 C14 N1 C7 . . . . 178.2(2) ?
C9 C14 N1 S1 . . . . 149.55(15) ?
C13 C14 N1 S1 . . . . -33.1(3) ?
C8 C7 N1 C14 . . . . -0.3(2) ?
C15 C7 N1 C14 . . . . -175.3(2) ?
C8 C7 N1 S1 . . . . -147.47(16) ?
C15 C7 N1 S1 . . . . 37.6(3) ?
O4 C23 O3 C16 . . . . -0.8(4) ?
C24 C23 O3 C16 . . . . -179.9(2) ?
C8 C16 O3 C23 . . . . -146.89(19) ?
C17 C16 O3 C23 . . . . 90.1(2) ?
C14 N1 S1 O2 . . . . -179.98(16) ?
C7 N1 S1 O2 . . . . -36.81(19) ?
C14 N1 S1 O1 . . . . 51.11(18) ?
C7 N1 S1 O1 . . . . -165.73(17) ?
C14 N1 S1 C1 . . . . -64.10(17) ?
C7 N1 S1 C1 . . . . 79.06(18) ?
C2 C1 S1 O2 . . . . -117.5(2) ?
C6 C1 S1 O2 . . . . 59.9(2) ?
C2 C1 S1 O1 . . . . 14.3(3) ?
C6 C1 S1 O1 . . . . -168.25(19) ?
C2 C1 S1 N1 . . . . 128.2(2) ?
C6 C1 S1 N1 . . . . -54.4(2) ?
